data_7011035
loop_
_publ_author_name
'Jacqueline Hamblin'
'Laura J. Childs'
'Nathaniel W. Alcock'
'Michael J. Hannon'

_publ_section_title
;
 Directed one-pot syntheses of enantiopure dinuclear silver(I) and
 copper(I) metallo-supramolecular double helicates
;
_journal_issue 2
_journal_name_full 'J. Chem. Soc., Dalton Trans.'
_journal_page_first 164
_journal_page_last 169
_journal_paper_doi 10.1039/b106987j
_journal_year 2002
_chemical_formula_sum 'C65.5 H48.5 Ag2 F12 N9.5 O3 P2'
_chemical_formula_weight 1522.32
_chemical_name_systematic
;
?
;
_space_group_IT_number 144
_symmetry_cell_setting trigonal
_symmetry_space_group_name_Hall 'P 31'
_symmetry_space_group_name_H-M 'P 31'
_atom_sites_solution_hydrogens geom
_atom_sites_solution_primary direct
_atom_sites_solution_secondary difmap
_audit_creation_method SHELXL-97
_cell_angle_alpha 90.00
_cell_angle_beta 90.00
_cell_angle_gamma 120.00
_cell_formula_units_Z 3
_cell_length_a 14.38840(10)
_cell_length_b 14.38840(10)
_cell_length_c 27.22160(10)
_cell_measurement_reflns_used 8192
_cell_measurement_temperature 180(2)
_cell_measurement_theta_max 20
_cell_measurement_theta_min 3
_cell_volume 4880.56(5)
_computing_structure_refinement 'SHELXL-97 (Sheldrick, 1997)'
_computing_structure_solution 'SHELXS-97 (Sheldrick, 1990)'
_diffrn_ambient_temperature 180(2)
_diffrn_measured_fraction_theta_full 0.934
_diffrn_measured_fraction_theta_max 0.934
_diffrn_radiation_monochromator graphite
_diffrn_radiation_source 'normal focus'
_diffrn_radiation_type MoK\a
_diffrn_radiation_wavelength 0.71073
_diffrn_reflns_av_R_equivalents 0.0266
_diffrn_reflns_av_sigmaI/netI 0.0535
_diffrn_reflns_limit_h_max 13
_diffrn_reflns_limit_h_min -19
_diffrn_reflns_limit_k_max 19
_diffrn_reflns_limit_k_min -9
_diffrn_reflns_limit_l_max 36
_diffrn_reflns_limit_l_min -34
_diffrn_reflns_number 31885
_diffrn_reflns_theta_full 29.14
_diffrn_reflns_theta_max 29.14
_diffrn_reflns_theta_min 1.50
_exptl_absorpt_coefficient_mu 0.739
_exptl_absorpt_correction_T_max 0.93
_exptl_absorpt_correction_T_min 0.50
_exptl_crystal_colour yellow
_exptl_crystal_density_diffrn 1.554
_exptl_crystal_density_method 'not measured'
_exptl_crystal_description plates
_exptl_crystal_F_000 2292
_exptl_crystal_size_max 0.4
_exptl_crystal_size_mid 0.4
_exptl_crystal_size_min 0.2
_refine_diff_density_max 0.506
_refine_diff_density_min -0.402
_refine_diff_density_rms 0.065
_refine_ls_abs_structure_details 'Flack H D (1983), Acta Cryst. A39, 876-881'
_refine_ls_abs_structure_Flack -0.010(14)
_refine_ls_extinction_coef 0.00066(10)
_refine_ls_extinction_expression Fc^*^=kFc[1+0.001xFc^2^\l^3^/sin(2\q)]^-1/4^
_refine_ls_extinction_method SHELXL
_refine_ls_goodness_of_fit_ref 0.958
_refine_ls_hydrogen_treatment mixed
_refine_ls_matrix_type full
_refine_ls_number_parameters 869
_refine_ls_number_reflns 15472
_refine_ls_number_restraints 1
_refine_ls_restrained_S_all 0.958
_refine_ls_R_factor_all 0.0593
_refine_ls_R_factor_gt 0.0370
_refine_ls_shift/su_max 0.008
_refine_ls_shift/su_mean 0.000
_refine_ls_structure_factor_coef Fsqd
_refine_ls_weighting_details 'calc w=1/[\s^2^(Fo^2^)+(0.0440P)^2^+0.0000P] where P=(Fo^2^+2Fc^2^)/3'
_refine_ls_weighting_scheme calc
_refine_ls_wR_factor_gt 0.0749
_refine_ls_wR_factor_ref 0.0820
_reflns_number_gt 11836
_reflns_number_total 15472
_reflns_threshold_expression >2sigma(I)
_cod_data_source_file b106987j.txt
_cod_data_source_block b2ac
_cod_depositor_comments
;
The following automatic conversions were performed:
'_symmetry_cell_setting' value 'Trigonal' changed to 'trigonal' according
to '/home/saulius/struct/CIF-dictionaries/cif_core.dic' dictionary named
'cif_core.dic' version 2.4.1 from 2010-06-29.

Automatic conversion script
Id: cif_fix_enum 1527 2010-12-29 10:47:43Z saulius 
;
_cod_original_cell_volume 4880.55(5)
_cod_original_sg_symbol_H-M P3(1)
_cod_original_formula_sum 'C65.50 H48.50 Ag2 F12 N9.50 O3 P2'
_cod_database_code 7011035

loop_
_symmetry_equiv_pos_as_xyz
'x, y, z'
'-y, x-y, z+1/3'
'-x+y, -x, z+2/3'

loop_
_atom_site_label
_atom_site_type_symbol
_atom_site_fract_x
_atom_site_fract_y
_atom_site_fract_z
_atom_site_U_iso_or_equiv
_atom_site_adp_type
_atom_site_occupancy
_atom_site_symmetry_multiplicity
_atom_site_calc_flag
_atom_site_refinement_flags
_atom_site_disorder_assembly
_atom_site_disorder_group
Ag1 Ag 0.64432(2) 0.97548(2) 0.774489(9) 0.03782(8) Uani 1 1 d . . .
Ag2 Ag 0.82705(2) 1.20858(2) 0.692636(10) 0.03992(8) Uani 1 1 d . . .
N11 N 0.9923(3) 1.2724(3) 0.65013(11) 0.0390(7) Uani 1 1 d . . .
C12 C 1.0695(3) 1.3719(3) 0.64055(16) 0.0479(10) Uani 1 1 d . . .
H12A H 1.0620 1.4298 0.6527 0.058 Uiso 1 1 calc R . .
C13 C 1.1603(3) 1.3955(3) 0.61360(15) 0.0486(10) Uani 1 1 d . . .
H13A H 1.2130 1.4679 0.6071 0.058 Uiso 1 1 calc R . .
C14 C 1.1735(3) 1.3139(4) 0.59647(15) 0.0474(10) Uani 1 1 d . . .
H14A H 1.2356 1.3284 0.5783 0.057 Uiso 1 1 calc R . .
C15 C 1.0943(3) 1.2096(3) 0.60620(14) 0.0423(9) Uani 1 1 d . . .
H15A H 1.1010 1.1509 0.5947 0.051 Uiso 1 1 calc R . .
C16 C 1.0048(3) 1.1919(3) 0.63305(12) 0.0333(8) Uani 1 1 d . . .
C17 C 0.9185(3) 1.0820(3) 0.64167(13) 0.0346(8) Uani 1 1 d . . .
H17A H 0.9278 1.0242 0.6311 0.041 Uiso 1 1 calc R . .
N18 N 0.8310(2) 1.0608(2) 0.66303(10) 0.0323(7) Uani 1 1 d . . .
C19 C 0.7500(3) 0.9516(3) 0.67003(12) 0.0328(8) Uani 1 1 d . . .
N21 N 0.8048(3) 1.3562(3) 0.66160(11) 0.0418(8) Uani 1 1 d . . .
C22 C 0.8293(4) 1.4069(4) 0.61836(15) 0.0543(11) Uani 1 1 d . . .
H22A H 0.8614 1.3848 0.5939 0.065 Uiso 1 1 calc R . .
C23 C 0.8106(4) 1.4892(4) 0.60750(16) 0.0604(13) Uani 1 1 d . . .
H23A H 0.8307 1.5245 0.5766 0.072 Uiso 1 1 calc R . .
C24 C 0.7620(5) 1.5194(4) 0.64236(17) 0.0661(14) Uani 1 1 d . . .
H24A H 0.7455 1.5743 0.6355 0.079 Uiso 1 1 calc R . .
C25 C 0.7378(4) 1.4697(4) 0.68678(15) 0.0513(11) Uani 1 1 d . . .
H25A H 0.7060 1.4909 0.7117 0.062 Uiso 1 1 calc R . .
C26 C 0.7598(3) 1.3881(3) 0.69538(13) 0.0361(8) Uani 1 1 d . . .
C27 C 0.7357(3) 1.3349(3) 0.74337(12) 0.0322(8) Uani 1 1 d . . .
H27A H 0.7013 1.3550 0.7675 0.039 Uiso 1 1 calc R . .
N28 N 0.7591(2) 1.2630(2) 0.75409(10) 0.0312(6) Uani 1 1 d . . .
C29 C 0.7357(3) 1.2187(3) 0.80206(12) 0.0305(7) Uani 1 1 d . . .
C110 C 0.7799(3) 0.8757(3) 0.68395(13) 0.0397(9) Uani 1 1 d . . .
H11A H 0.8534 0.8976 0.6889 0.048 Uiso 1 1 calc R . .
C111 C 0.7031(4) 0.7706(3) 0.69025(14) 0.0476(11) Uani 1 1 d . . .
H11B H 0.7236 0.7198 0.6996 0.057 Uiso 1 1 calc R . .
C112 C 0.5942(4) 0.7369(3) 0.68304(13) 0.0474(11) Uani 1 1 d . . .
C113 C 0.5135(5) 0.6276(4) 0.68910(15) 0.0659(15) Uani 1 1 d . . .
H11C H 0.5335 0.5764 0.6985 0.079 Uiso 1 1 calc R . .
C114 C 0.4100(5) 0.5958(4) 0.68184(19) 0.0787(17) Uani 1 1 d . . .
H11D H 0.3572 0.5223 0.6854 0.094 Uiso 1 1 calc R . .
C115 C 0.3792(4) 0.6711(5) 0.66889(17) 0.0703(16) Uani 1 1 d . . .
H11E H 0.3053 0.6482 0.6646 0.084 Uiso 1 1 calc R . .
C116 C 0.4540(4) 0.7770(4) 0.66238(15) 0.0545(12) Uani 1 1 d . . .
H11F H 0.4319 0.8263 0.6526 0.065 Uiso 1 1 calc R . .
C117 C 0.5630(3) 0.8130(3) 0.66997(13) 0.0395(9) Uani 1 1 d . . .
C118 C 0.6442(3) 0.9241(3) 0.66336(12) 0.0350(8) Uani 1 1 d . . .
N119 N 0.4731(3) 0.9206(3) 0.81623(11) 0.0419(8) Uani 1 1 d . . .
C120 C 0.4380(4) 0.8810(4) 0.86087(15) 0.0566(12) Uani 1 1 d . . .
H12B H 0.4804 0.8608 0.8800 0.068 Uiso 1 1 calc R . .
C121 C 0.3455(4) 0.8674(5) 0.88101(18) 0.0765(16) Uani 1 1 d . . .
H12C H 0.3238 0.8379 0.9130 0.092 Uiso 1 1 calc R . .
C122 C 0.2850(5) 0.8970(6) 0.8543(2) 0.096(2) Uani 1 1 d . . .
H12D H 0.2203 0.8888 0.8676 0.115 Uiso 1 1 calc R . .
C123 C 0.3180(4) 0.9397(5) 0.80735(19) 0.0823(19) Uani 1 1 d . . .
H12E H 0.2778 0.9625 0.7883 0.099 Uiso 1 1 calc R . .
C124 C 0.4113(3) 0.9472(4) 0.78985(14) 0.0474(10) Uani 1 1 d . . .
C125 C 0.4483(3) 0.9886(4) 0.74003(14) 0.0474(10) Uani 1 1 d . . .
H12F H 0.4033 1.0032 0.7198 0.057 Uiso 1 1 calc R . .
N126 N 0.5370(2) 1.0056(2) 0.72286(10) 0.0345(7) Uani 1 1 d . . .
C127 C 0.5668(3) 1.0456(3) 0.67429(12) 0.0343(8) Uani 1 1 d . . .
C128 C 0.5469(3) 1.1269(3) 0.65708(14) 0.0440(9) Uani 1 1 d . . .
H12G H 0.5109 1.1527 0.6774 0.053 Uiso 1 1 calc R . .
C129 C 0.5799(3) 1.1680(4) 0.61086(15) 0.0472(10) Uani 1 1 d . . .
H12H H 0.5688 1.2244 0.5998 0.057 Uiso 1 1 calc R . .
C131 C 0.6633(3) 1.1711(4) 0.53127(14) 0.0521(11) Uani 1 1 d . . .
H13B H 0.6561 1.2300 0.5206 0.062 Uiso 1 1 calc R . .
C132 C 0.7055(4) 1.1271(4) 0.50061(15) 0.0614(13) Uani 1 1 d . . .
H13C H 0.7259 1.1549 0.4683 0.074 Uiso 1 1 calc R . .
C133 C 0.7195(3) 1.0418(4) 0.51561(15) 0.0549(12) Uani 1 1 d . . .
H13D H 0.7479 1.0115 0.4934 0.066 Uiso 1 1 calc R . .
C134 C 0.6921(3) 1.0020(3) 0.56278(14) 0.0424(9) Uani 1 1 d . . .
H13E H 0.7032 0.9451 0.5731 0.051 Uiso 1 1 calc R . .
C135 C 0.6475(3) 1.0454(3) 0.59593(14) 0.0401(9) Uani 1 1 d . . .
C130 C 0.6300(3) 1.1287(3) 0.57930(14) 0.0422(9) Uani 1 1 d . . .
C136 C 0.6186(3) 1.0050(3) 0.64523(13) 0.0336(8) Uani 1 1 d . . .
C210 C 0.6371(3) 1.1948(3) 0.82527(13) 0.0353(8) Uani 1 1 d . . .
H21A H 0.5861 1.2057 0.8079 0.042 Uiso 1 1 calc R . .
C211 C 0.6157(3) 1.1564(3) 0.87219(14) 0.0392(9) Uani 1 1 d . . .
H21B H 0.5481 1.1370 0.8865 0.047 Uiso 1 1 calc R . .
C212 C 0.6929(3) 1.1452(3) 0.89986(13) 0.0401(9) Uani 1 1 d . . .
C213 C 0.6774(4) 1.1150(3) 0.95014(15) 0.0517(11) Uani 1 1 d . . .
H21C H 0.6108 1.0955 0.9654 0.062 Uiso 1 1 calc R . .
C214 C 0.7562(5) 1.1136(4) 0.97661(15) 0.0603(13) Uani 1 1 d . . .
H21D H 0.7450 1.0952 1.0105 0.072 Uiso 1 1 calc R . .
C215 C 0.8546(4) 1.1388(3) 0.95466(15) 0.0537(12) Uani 1 1 d . . .
H21E H 0.9096 1.1383 0.9738 0.064 Uiso 1 1 calc R . .
C216 C 0.8711(3) 1.1642(3) 0.90577(13) 0.0412(9) Uani 1 1 d . . .
H21F H 0.9372 1.1796 0.8911 0.049 Uiso 1 1 calc R . .
C217 C 0.7906(3) 1.1680(3) 0.87653(12) 0.0317(8) Uani 1 1 d . . .
C218 C 0.8097(3) 1.2002(3) 0.82615(13) 0.0308(8) Uani 1 1 d . . .
N219 N 0.6410(3) 0.8185(3) 0.80342(11) 0.0417(8) Uani 1 1 d . . .
C220 C 0.5571(4) 0.7213(4) 0.80911(15) 0.0516(11) Uani 1 1 d . . .
H22B H 0.4876 0.7107 0.8026 0.062 Uiso 1 1 calc R . .
C221 C 0.5662(4) 0.6335(4) 0.82422(17) 0.0599(12) Uani 1 1 d . . .
H22C H 0.5043 0.5650 0.8287 0.072 Uiso 1 1 calc R . .
C222 C 0.6654(5) 0.6488(4) 0.83230(18) 0.0683(14) Uani 1 1 d . . .
H22D H 0.6738 0.5900 0.8418 0.082 Uiso 1 1 calc R . .
C223 C 0.7555(4) 0.7501(4) 0.82681(16) 0.0558(12) Uani 1 1 d . . .
H22E H 0.8257 0.7620 0.8327 0.067 Uiso 1 1 calc R . .
C224 C 0.7386(3) 0.8325(3) 0.81247(13) 0.0398(9) Uani 1 1 d . . .
C225 C 0.8307(3) 0.9414(3) 0.80621(14) 0.0412(9) Uani 1 1 d . . .
H22F H 0.9010 0.9533 0.8117 0.049 Uiso 1 1 calc R . .
N226 N 0.8187(2) 1.0211(3) 0.79347(10) 0.0327(7) Uani 1 1 d . . .
C227 C 0.9128(3) 1.1239(3) 0.78736(13) 0.0344(8) Uani 1 1 d . . .
C228 C 1.0061(3) 1.1325(4) 0.76522(13) 0.0403(9) Uani 1 1 d . . .
H22G H 1.0063 1.0699 0.7543 0.048 Uiso 1 1 calc R . .
C229 C 1.0951(3) 1.2307(4) 0.75965(14) 0.0480(10) Uani 1 1 d . . .
H22H H 1.1578 1.2358 0.7454 0.058 Uiso 1 1 calc R . .
C230 C 1.0961(3) 1.3248(4) 0.77452(16) 0.0495(10) Uani 1 1 d . . .
C231 C 1.1875(4) 1.4280(4) 0.7689(2) 0.0703(14) Uani 1 1 d . . .
H23B H 1.2517 1.4347 0.7556 0.084 Uiso 1 1 calc R . .
C232 C 1.1845(5) 1.5161(5) 0.7819(3) 0.102(2) Uani 1 1 d . . .
H23C H 1.2461 1.5847 0.7771 0.123 Uiso 1 1 calc R . .
C233 C 1.0932(5) 1.5086(5) 0.8022(3) 0.100(2) Uani 1 1 d . . .
H23D H 1.0935 1.5723 0.8118 0.120 Uiso 1 1 calc R . .
C234 C 1.0034(4) 1.4129(4) 0.8089(2) 0.0644(13) Uani 1 1 d . . .
H23E H 0.9417 1.4099 0.8232 0.077 Uiso 1 1 calc R . .
C235 C 1.0006(3) 1.3165(3) 0.79472(14) 0.0425(9) Uani 1 1 d . . .
C236 C 0.9070(3) 1.2128(3) 0.80126(12) 0.0311(8) Uani 1 1 d . . .
P1 P 0.44541(8) 0.31654(9) 0.78786(4) 0.0408(2) Uani 1 1 d . . .
F11 F 0.4599(3) 0.4054(3) 0.74934(11) 0.0806(9) Uani 1 1 d . . .
F12 F 0.4009(2) 0.3654(2) 0.82808(10) 0.0642(7) Uani 1 1 d . . .
F13 F 0.5648(2) 0.3917(2) 0.80822(9) 0.0601(7) Uani 1 1 d . . .
F14 F 0.49192(19) 0.2665(2) 0.74848(8) 0.0525(6) Uani 1 1 d . . .
F15 F 0.32737(19) 0.2403(2) 0.76805(9) 0.0648(7) Uani 1 1 d . . .
F16 F 0.43081(18) 0.22686(19) 0.82641(8) 0.0489(5) Uani 1 1 d . . .
P2 P 1.05864(15) 0.86382(19) 0.71168(6) 0.0985(6) Uani 1 1 d . . .
F21 F 1.0434(3) 0.9537(4) 0.68586(18) 0.1302(16) Uani 1 1 d . . .
F22 F 1.0777(4) 0.7851(5) 0.74292(18) 0.174(3) Uani 1 1 d . . .
F23 F 1.1720(4) 0.9147(5) 0.6922(2) 0.185(3) Uani 1 1 d . . .
F24 F 0.9484(5) 0.8240(8) 0.7368(3) 0.272(5) Uani 1 1 d . . .
F25 F 1.0064(8) 0.7930(6) 0.6685(3) 0.250(4) Uani 1 1 d . . .
F26 F 1.0974(7) 0.9327(7) 0.7589(3) 0.238(4) Uani 1 1 d . . .
N011 N 0.9447(5) 0.8916(5) 0.55220(18) 0.0961(19) Uani 1 1 d . . .
C012 C 0.9368(11) 0.7906(7) 0.5448(4) 0.199(6) Uani 1 1 d . . .
H01A H 0.9013 0.7607 0.5133 0.298 Uiso 1 1 calc R . .
H01B H 0.8947 0.7419 0.5714 0.298 Uiso 1 1 calc R . .
H01C H 1.0088 0.7993 0.5444 0.298 Uiso 1 1 calc R . .
O011 O 1.0300(5) 0.9634(4) 0.55205(18) 0.130(2) Uani 1 1 d . . .
O012 O 0.8737(6) 0.9055(8) 0.5538(3) 0.221(5) Uani 1 1 d . . .
N021 N 0.3121(10) 0.4992(10) 0.9104(4) 0.083(3) Uani 0.50 1 d P . .
C022 C 0.2086(10) 0.4169(12) 0.9069(4) 0.104(5) Uani 0.50 1 d P . .
H02A H 0.1793 0.4194 0.8748 0.156 Uiso 0.50 1 calc PR . .
H02B H 0.1654 0.4240 0.9329 0.156 Uiso 0.50 1 calc PR . .
H02C H 0.2069 0.3483 0.9106 0.156 Uiso 0.50 1 calc PR . .
O021 O 0.3309(9) 0.5832(10) 0.8922(4) 0.120(4) Uani 0.50 1 d P . .
O022 O 0.3760(9) 0.5026(9) 0.9356(6) 0.151(5) Uani 0.50 1 d P . .

loop_
_atom_site_aniso_label
_atom_site_aniso_U_11
_atom_site_aniso_U_22
_atom_site_aniso_U_33
_atom_site_aniso_U_23
_atom_site_aniso_U_13
_atom_site_aniso_U_12
Ag1 0.03365(16) 0.05115(19) 0.03366(14) 0.00182(13) -0.00158(13) 0.02496(14)
Ag2 0.04505(18) 0.04442(17) 0.03680(14) -0.00402(13) 0.00777(13) 0.02726(15)
N11 0.0397(18) 0.0398(19) 0.0342(17) -0.0026(14) 0.0029(13) 0.0173(16)
C12 0.047(2) 0.039(2) 0.049(2) -0.0069(19) 0.0019(19) 0.014(2)
C13 0.038(2) 0.043(2) 0.047(2) -0.0010(19) -0.0032(18) 0.0066(19)
C14 0.032(2) 0.062(3) 0.043(2) 0.011(2) 0.0095(17) 0.019(2)
C15 0.039(2) 0.052(2) 0.041(2) 0.0003(18) 0.0039(17) 0.027(2)
C16 0.0307(19) 0.041(2) 0.0286(18) -0.0026(15) -0.0018(14) 0.0178(17)
C17 0.036(2) 0.041(2) 0.0313(19) -0.0036(16) 0.0002(15) 0.0226(18)
N18 0.0368(17) 0.0394(17) 0.0242(14) -0.0003(12) -0.0026(13) 0.0216(15)
C19 0.039(2) 0.0297(19) 0.0267(17) -0.0026(14) 0.0017(15) 0.0151(17)
N21 0.047(2) 0.049(2) 0.0320(17) -0.0020(14) 0.0025(14) 0.0253(17)
C22 0.068(3) 0.061(3) 0.033(2) 0.005(2) 0.012(2) 0.032(2)
C23 0.081(3) 0.062(3) 0.035(2) 0.015(2) 0.005(2) 0.033(3)
C24 0.098(4) 0.067(3) 0.050(3) 0.016(2) 0.006(3) 0.054(3)
C25 0.074(3) 0.058(3) 0.038(2) 0.0056(19) -0.003(2) 0.045(3)
C26 0.035(2) 0.044(2) 0.0281(18) -0.0007(16) -0.0018(15) 0.0190(18)
C27 0.0302(19) 0.041(2) 0.0272(17) -0.0014(15) -0.0009(14) 0.0188(17)
N28 0.0324(16) 0.0382(17) 0.0260(14) -0.0006(12) 0.0034(12) 0.0200(14)
C29 0.0340(19) 0.0328(19) 0.0289(17) -0.0008(14) 0.0040(14) 0.0198(16)
C110 0.049(2) 0.043(2) 0.035(2) 0.0000(17) 0.0013(17) 0.029(2)
C111 0.077(3) 0.034(2) 0.034(2) 0.0004(16) 0.003(2) 0.029(2)
C112 0.068(3) 0.033(2) 0.0226(18) 0.0013(15) 0.0073(18) 0.011(2)
C113 0.093(4) 0.041(3) 0.033(2) 0.0040(19) 0.004(2) 0.011(3)
C114 0.090(4) 0.054(3) 0.049(3) 0.009(2) 0.013(3) 0.003(3)
C115 0.044(3) 0.075(4) 0.046(3) -0.012(3) 0.001(2) -0.004(3)
C116 0.048(3) 0.051(3) 0.036(2) -0.0016(19) 0.0010(19) 0.003(2)
C117 0.038(2) 0.043(2) 0.0228(17) -0.0041(16) 0.0051(15) 0.0095(19)
C118 0.039(2) 0.042(2) 0.0191(17) -0.0004(15) 0.0019(14) 0.0169(18)
N119 0.0402(19) 0.056(2) 0.0311(17) 0.0057(15) 0.0032(14) 0.0255(17)
C120 0.059(3) 0.075(3) 0.039(2) 0.013(2) 0.008(2) 0.036(3)
C121 0.071(4) 0.119(5) 0.045(3) 0.032(3) 0.028(2) 0.052(4)
C122 0.066(4) 0.155(6) 0.071(4) 0.036(4) 0.035(3) 0.059(4)
C123 0.056(3) 0.144(6) 0.055(3) 0.033(3) 0.023(2) 0.056(4)
C124 0.029(2) 0.068(3) 0.039(2) 0.0021(19) 0.0007(17) 0.020(2)
C125 0.036(2) 0.078(3) 0.035(2) 0.0048(19) 0.0000(17) 0.033(2)
N126 0.0317(16) 0.0503(19) 0.0237(14) 0.0008(13) -0.0004(12) 0.0222(15)
C127 0.0280(19) 0.049(2) 0.0227(17) 0.0047(15) -0.0005(14) 0.0172(17)
C128 0.042(2) 0.060(3) 0.040(2) 0.0048(19) -0.0016(17) 0.034(2)
C129 0.044(2) 0.061(3) 0.044(2) 0.012(2) -0.0062(19) 0.031(2)
C131 0.043(2) 0.076(3) 0.035(2) 0.015(2) -0.0016(18) 0.028(2)
C132 0.049(3) 0.096(4) 0.029(2) 0.021(2) 0.0000(19) 0.028(3)
C133 0.047(3) 0.079(3) 0.030(2) -0.002(2) 0.0055(18) 0.025(2)
C134 0.037(2) 0.056(3) 0.0291(19) 0.0004(18) -0.0012(16) 0.020(2)
C135 0.0272(19) 0.054(3) 0.0302(19) -0.0023(17) -0.0051(15) 0.0139(18)
C130 0.032(2) 0.059(3) 0.033(2) 0.0113(18) -0.0027(16) 0.021(2)
C136 0.0281(19) 0.040(2) 0.0285(18) 0.0006(15) 0.0001(15) 0.0134(17)
C210 0.032(2) 0.041(2) 0.037(2) 0.0016(17) 0.0076(16) 0.0218(18)
C211 0.040(2) 0.039(2) 0.041(2) 0.0025(17) 0.0141(17) 0.0219(19)
C212 0.058(3) 0.0291(19) 0.035(2) 0.0012(15) 0.0155(18) 0.0228(19)
C213 0.080(3) 0.044(2) 0.038(2) 0.0060(18) 0.022(2) 0.037(2)
C214 0.111(4) 0.054(3) 0.025(2) 0.0051(19) 0.005(2) 0.048(3)
C215 0.086(3) 0.048(3) 0.034(2) -0.0022(18) -0.014(2) 0.038(2)
C216 0.054(2) 0.040(2) 0.035(2) -0.0005(17) -0.0051(18) 0.028(2)
C217 0.043(2) 0.0263(18) 0.0258(17) 0.0006(14) 0.0020(15) 0.0172(16)
C218 0.0322(19) 0.0305(18) 0.0313(18) 0.0004(14) 0.0020(14) 0.0167(16)
N219 0.046(2) 0.048(2) 0.0340(17) 0.0018(15) 0.0051(15) 0.0261(18)
C220 0.055(3) 0.053(3) 0.044(2) 0.000(2) 0.005(2) 0.025(2)
C221 0.071(3) 0.048(3) 0.056(3) 0.001(2) 0.012(2) 0.026(3)
C222 0.108(5) 0.051(3) 0.056(3) 0.007(2) 0.012(3) 0.047(3)
C223 0.076(3) 0.059(3) 0.049(3) 0.005(2) -0.001(2) 0.046(3)
C224 0.052(2) 0.042(2) 0.0305(19) -0.0028(16) -0.0030(17) 0.028(2)
C225 0.044(2) 0.055(3) 0.037(2) 0.0014(18) -0.0011(17) 0.034(2)
N226 0.0363(17) 0.0427(18) 0.0256(15) -0.0026(13) -0.0028(13) 0.0247(15)
C227 0.037(2) 0.049(2) 0.0281(18) 0.0003(16) -0.0040(15) 0.0296(19)
C228 0.040(2) 0.060(3) 0.033(2) -0.0053(18) -0.0046(16) 0.035(2)
C229 0.041(2) 0.081(3) 0.037(2) 0.002(2) 0.0038(17) 0.041(2)
C230 0.029(2) 0.062(3) 0.055(3) 0.011(2) 0.0083(18) 0.021(2)
C231 0.038(3) 0.064(3) 0.090(4) 0.005(3) 0.020(2) 0.011(2)
C232 0.062(4) 0.052(3) 0.152(6) 0.010(4) 0.033(4) -0.002(3)
C233 0.068(4) 0.051(3) 0.163(7) 0.002(4) 0.045(4) 0.016(3)
C234 0.046(3) 0.046(3) 0.087(4) -0.001(2) 0.020(2) 0.013(2)
C235 0.035(2) 0.050(2) 0.044(2) 0.0059(18) 0.0090(17) 0.0218(19)
C236 0.0319(19) 0.040(2) 0.0274(17) 0.0033(15) 0.0012(14) 0.0227(17)
P1 0.0447(6) 0.0541(6) 0.0333(5) -0.0027(4) -0.0021(4) 0.0320(5)
F11 0.107(2) 0.087(2) 0.0701(18) 0.0372(15) 0.0237(17) 0.0653(19)
F12 0.0745(18) 0.0721(17) 0.0641(17) -0.0042(13) 0.0166(14) 0.0503(15)
F13 0.0487(15) 0.0560(15) 0.0643(16) -0.0152(12) -0.0040(12) 0.0175(12)
F14 0.0549(14) 0.0806(17) 0.0359(12) -0.0131(11) -0.0047(10) 0.0442(14)
F15 0.0422(14) 0.100(2) 0.0565(15) -0.0097(14) -0.0122(12) 0.0385(15)
F16 0.0525(14) 0.0567(14) 0.0432(12) 0.0056(11) -0.0012(10) 0.0315(12)
P2 0.0878(12) 0.1634(18) 0.0718(11) 0.0459(12) 0.0167(9) 0.0833(13)
F21 0.084(3) 0.152(4) 0.168(4) 0.069(3) 0.020(3) 0.069(3)
F22 0.194(5) 0.285(7) 0.134(4) 0.127(4) 0.066(4) 0.188(5)
F23 0.121(4) 0.241(6) 0.241(6) 0.166(5) 0.104(4) 0.128(4)
F24 0.165(5) 0.497(13) 0.218(6) 0.254(8) 0.095(5) 0.214(7)
F25 0.337(11) 0.203(7) 0.158(6) -0.041(5) -0.113(7) 0.096(7)
F26 0.314(10) 0.347(10) 0.185(6) -0.092(7) -0.094(7) 0.263(9)
N011 0.075(4) 0.099(4) 0.073(3) -0.044(3) 0.020(3) 0.012(3)
C012 0.284(15) 0.072(5) 0.215(12) -0.022(6) 0.056(11) 0.070(8)
O011 0.139(5) 0.075(3) 0.100(4) -0.004(3) 0.019(3) -0.004(3)
O012 0.132(5) 0.330(12) 0.225(8) -0.195(8) -0.069(5) 0.133(7)
N021 0.101(9) 0.093(9) 0.049(6) -0.019(5) 0.002(5) 0.044(8)
C022 0.077(8) 0.119(11) 0.057(7) 0.002(7) -0.017(6) 0.005(8)
O021 0.123(8) 0.104(8) 0.113(8) -0.053(7) -0.025(6) 0.041(7)
O022 0.089(8) 0.105(8) 0.202(13) 0.042(8) -0.025(8) 0.007(6)

loop_
_atom_type_symbol
_atom_type_description
_atom_type_scat_dispersion_real
_atom_type_scat_dispersion_imag
_atom_type_scat_source
C C 0.0033 0.0016 'International Tables Vol C Tables 4.2.6.8 and 6.1.1.4'
H H 0.0000 0.0000 'International Tables Vol C Tables 4.2.6.8 and 6.1.1.4'
N N 0.0061 0.0033 'International Tables Vol C Tables 4.2.6.8 and 6.1.1.4'
F F 0.0171 0.0103 'International Tables Vol C Tables 4.2.6.8 and 6.1.1.4'
O O 0.0106 0.0060 'International Tables Vol C Tables 4.2.6.8 and 6.1.1.4'
P P 0.1023 0.0942 'International Tables Vol C Tables 4.2.6.8 and 6.1.1.4'
Ag Ag -0.8971 1.1015 'International Tables Vol C Tables 4.2.6.8 and 6.1.1.4'

loop_
_geom_angle_atom_site_label_1
_geom_angle_atom_site_label_2
_geom_angle_atom_site_label_3
_geom_angle
_geom_angle_site_symmetry_1
_geom_angle_site_symmetry_3
_geom_angle_publ_flag
N126 Ag1 N226 145.52(11) . . y
N126 Ag1 N219 133.77(12) . . y
N226 Ag1 N219 72.45(12) . . y
N126 Ag1 N119 71.41(10) . . y
N226 Ag1 N119 139.38(10) . . y
N219 Ag1 N119 90.03(12) . . y
N28 Ag2 N18 142.39(11) . . y
N28 Ag2 N11 138.33(11) . . y
N18 Ag2 N11 72.83(11) . . y
N28 Ag2 N21 71.87(10) . . y
N18 Ag2 N21 138.97(10) . . y
N11 Ag2 N21 92.08(11) . . y
C12 N11 C16 117.6(3) . . -
C12 N11 Ag2 130.4(3) . . y
C16 N11 Ag2 112.0(2) . . y
N11 C12 C13 123.1(4) . . -
C14 C13 C12 119.5(4) . . -
C13 C14 C15 118.4(4) . . -
C14 C15 C16 119.0(4) . . -
N11 C16 C15 122.4(3) . . -
N11 C16 C17 118.2(3) . . -
C15 C16 C17 119.4(3) . . -
N18 C17 C16 122.2(3) . . -
C17 N18 C19 119.2(3) . . -
C17 N18 Ag2 114.6(2) . . y
C19 N18 Ag2 126.0(2) . . y
C118 C19 C110 122.2(4) . . -
C118 C19 N18 118.4(3) . . -
C110 C19 N18 119.4(3) . . -
C26 N21 C22 117.6(4) . . -
C26 N21 Ag2 110.9(2) . . y
C22 N21 Ag2 131.5(3) . . y
N21 C22 C23 123.2(4) . . -
C24 C23 C22 118.4(4) . . -
C25 C24 C23 119.1(4) . . -
C24 C25 C26 119.4(4) . . -
N21 C26 C25 122.3(4) . . -
N21 C26 C27 117.7(3) . . -
C25 C26 C27 120.0(3) . . -
N28 C27 C26 122.7(3) . . -
C27 N28 C29 118.5(3) . . -
C27 N28 Ag2 116.6(2) . . y
C29 N28 Ag2 124.8(2) . . y
C218 C29 N28 119.3(3) . . -
C218 C29 C210 120.7(3) . . -
N28 C29 C210 120.0(3) . . -
C111 C110 C19 119.9(4) . . -
C110 C111 C112 120.7(4) . . -
C111 C112 C117 119.8(4) . . -
C111 C112 C113 121.3(5) . . -
C117 C112 C113 118.9(5) . . -
C114 C113 C112 121.0(5) . . -
C113 C114 C115 120.0(5) . . -
C116 C115 C114 121.0(5) . . -
C115 C116 C117 120.4(5) . . -
C116 C117 C112 118.6(4) . . -
C116 C117 C118 122.0(4) . . -
C112 C117 C118 119.4(4) . . -
C19 C118 C117 117.9(4) . . -
C19 C118 C136 119.6(3) . . -
C117 C118 C136 122.2(3) . . -
C120 N119 C124 116.6(3) . . -
C120 N119 Ag1 131.7(3) . . y
C124 N119 Ag1 111.3(2) . . y
N119 C120 C121 124.4(4) . . -
C122 C121 C120 118.3(4) . . -
C121 C122 C123 119.9(5) . . -
C124 C123 C122 117.1(5) . . -
N119 C124 C123 123.6(4) . . -
N119 C124 C125 116.9(3) . . -
C123 C124 C125 119.5(4) . . -
N126 C125 C124 123.1(4) . . -
C125 N126 C127 119.6(3) . . -
C125 N126 Ag1 116.7(2) . . y
C127 N126 Ag1 123.7(2) . . y
C136 C127 C128 121.9(3) . . -
C136 C127 N126 118.2(3) . . -
C128 C127 N126 119.9(3) . . -
C129 C128 C127 119.4(4) . . -
C128 C129 C130 121.5(4) . . -
C132 C131 C130 119.9(4) . . -
C131 C132 C133 121.5(4) . . -
C134 C133 C132 119.9(4) . . -
C133 C134 C135 120.4(4) . . -
C130 C135 C134 118.7(4) . . -
C130 C135 C136 120.2(4) . . -
C134 C135 C136 121.2(4) . . -
C129 C130 C135 119.2(3) . . -
C129 C130 C131 121.2(4) . . -
C135 C130 C131 119.6(4) . . -
C127 C136 C135 117.7(3) . . -
C127 C136 C118 122.5(3) . . -
C135 C136 C118 119.8(3) . . -
C211 C210 C29 120.5(4) . . -
C210 C211 C212 120.8(3) . . -
C211 C212 C213 122.4(4) . . -
C211 C212 C217 118.5(3) . . -
C213 C212 C217 119.1(4) . . -
C214 C213 C212 121.0(4) . . -
C213 C214 C215 120.8(4) . . -
C216 C215 C214 120.0(4) . . -
C215 C216 C217 121.0(4) . . -
C212 C217 C216 118.0(3) . . -
C212 C217 C218 120.7(3) . . -
C216 C217 C218 121.2(3) . . -
C29 C218 C217 118.3(3) . . -
C29 C218 C236 122.0(3) . . -
C217 C218 C236 119.7(3) . . -
C220 N219 C224 118.1(4) . . -
C220 N219 Ag1 128.4(3) . . y
C224 N219 Ag1 113.5(3) . . y
N219 C220 C221 122.9(4) . . -
C222 C221 C220 118.1(5) . . -
C221 C222 C223 120.7(5) . . -
C224 C223 C222 117.2(5) . . -
N219 C224 C223 123.0(4) . . -
N219 C224 C225 117.2(3) . . -
C223 C224 C225 119.8(4) . . -
N226 C225 C224 122.0(4) . . -
C225 N226 C227 118.3(3) . . -
C225 N226 Ag1 114.6(3) . . y
C227 N226 Ag1 126.8(2) . . y
C236 C227 C228 122.0(4) . . -
C236 C227 N226 117.6(3) . . -
C228 C227 N226 120.3(3) . . -
C229 C228 C227 119.8(4) . . -
C228 C229 C230 121.3(4) . . -
C229 C230 C231 122.4(4) . . -
C229 C230 C235 118.9(4) . . -
C231 C230 C235 118.7(4) . . -
C232 C231 C230 120.8(5) . . -
C231 C232 C233 120.9(5) . . -
C234 C233 C232 121.5(6) . . -
C233 C234 C235 120.4(5) . . -
C234 C235 C230 117.8(4) . . -
C234 C235 C236 122.3(4) . . -
C230 C235 C236 120.0(4) . . -
C227 C236 C235 118.0(3) . . -
C227 C236 C218 120.3(3) . . -
C235 C236 C218 121.5(3) . . -
F11 P1 F15 89.82(17) . . -
F11 P1 F16 179.75(16) . . -
F15 P1 F16 90.10(14) . . -
F11 P1 F12 91.07(15) . . -
F15 P1 F12 90.65(15) . . -
F16 P1 F12 89.17(14) . . -
F11 P1 F13 91.14(17) . . -
F15 P1 F13 178.93(17) . . -
F16 P1 F13 88.94(14) . . -
F12 P1 F13 89.79(15) . . -
F11 P1 F14 90.18(15) . . -
F15 P1 F14 90.28(14) . . -
F16 P1 F14 89.58(13) . . -
F12 P1 F14 178.44(15) . . -
F13 P1 F14 89.26(13) . . -
F25 P2 F23 96.2(5) . . -
F25 P2 F22 98.5(4) . . -
F23 P2 F22 90.2(3) . . -
F25 P2 F26 172.2(5) . . -
F23 P2 F26 91.5(5) . . -
F22 P2 F26 82.7(4) . . -
F25 P2 F24 91.2(6) . . -
F23 P2 F24 172.3(5) . . -
F22 P2 F24 90.6(3) . . -
F26 P2 F24 81.1(5) . . -
F25 P2 F21 88.8(4) . . -
F23 P2 F21 90.3(2) . . -
F22 P2 F21 172.6(4) . . -
F26 P2 F21 89.9(4) . . -
F24 P2 F21 87.9(3) . . -
O012 N011 O011 119.7(8) . . -
O012 N011 C012 124.6(9) . . -
O011 N011 C012 115.3(8) . . -
O022 N021 O021 115.9(14) . . -
O022 N021 C022 126.4(15) . . -
O021 N021 C022 116.1(14) . . -

loop_
_geom_bond_atom_site_label_1
_geom_bond_atom_site_label_2
_geom_bond_distance
_geom_bond_site_symmetry_2
_geom_bond_publ_flag
Ag1 N126 2.284(3) . y
Ag1 N226 2.313(3) . y
Ag1 N219 2.369(3) . y
Ag1 N119 2.457(3) . y
Ag2 N28 2.266(3) . y
Ag2 N18 2.301(3) . y
Ag2 N11 2.377(3) . y
Ag2 N21 2.452(3) . y
N11 C12 1.327(5) . -
N11 C16 1.341(5) . -
C12 C13 1.385(6) . -
C13 C14 1.361(6) . -
C14 C15 1.382(6) . -
C15 C16 1.390(5) . -
C16 C17 1.461(5) . -
C17 N18 1.279(5) . -
N18 C19 1.425(5) . -
C19 C118 1.379(5) . -
C19 C110 1.412(5) . -
N21 C26 1.331(5) . -
N21 C22 1.335(5) . -
C22 C23 1.373(6) . -
C23 C24 1.371(7) . -
C24 C25 1.359(6) . -
C25 C26 1.380(5) . -
C26 C27 1.465(5) . -
C27 N28 1.271(4) . -
N28 C29 1.418(4) . -
C29 C218 1.386(5) . -
C29 C210 1.429(5) . -
C110 C111 1.366(6) . -
C111 C112 1.403(6) . -
C112 C117 1.421(6) . -
C112 C113 1.422(6) . -
C113 C114 1.337(8) . -
C114 C115 1.405(8) . -
C115 C116 1.368(7) . -
C116 C117 1.398(6) . -
C117 C118 1.444(5) . -
C118 C136 1.471(5) . -
N119 C120 1.330(5) . -
N119 C124 1.340(5) . -
C120 C121 1.361(7) . -
C121 C122 1.355(8) . -
C122 C123 1.395(7) . -
C123 C124 1.376(6) . -
C124 C125 1.470(6) . -
C125 N126 1.263(5) . -
N126 C127 1.420(4) . -
C127 C136 1.400(5) . -
C127 C128 1.416(5) . -
C128 C129 1.370(6) . -
C129 C130 1.410(6) . -
C131 C132 1.360(7) . -
C131 C130 1.421(5) . -
C132 C133 1.400(7) . -
C133 C134 1.381(6) . -
C134 C135 1.421(6) . -
C135 C130 1.416(6) . -
C135 C136 1.439(5) . -
C210 C211 1.364(5) . -
C211 C212 1.417(6) . -
C212 C213 1.419(5) . -
C212 C217 1.424(5) . -
C213 C214 1.352(7) . -
C214 C215 1.406(7) . -
C215 C216 1.369(5) . -
C216 C217 1.428(5) . -
C217 C218 1.430(5) . -
C218 C236 1.482(5) . -
N219 C220 1.323(5) . -
N219 C224 1.339(5) . -
C220 C221 1.395(6) . -
C221 C222 1.348(7) . -
C222 C223 1.392(7) . -
C223 C224 1.381(6) . -
C224 C225 1.470(6) . -
C225 N226 1.289(5) . -
N226 C227 1.430(5) . -
C227 C236 1.376(5) . -
C227 C228 1.419(5) . -
C228 C229 1.360(6) . -
C229 C230 1.407(6) . -
C230 C231 1.416(6) . -
C230 C235 1.428(5) . -
C231 C232 1.337(8) . -
C232 C233 1.380(9) . -
C233 C234 1.348(7) . -
C234 C235 1.422(6) . -
C235 C236 1.436(5) . -
P1 F11 1.585(3) . -
P1 F15 1.586(3) . -
P1 F16 1.593(2) . -
P1 F12 1.598(3) . -
P1 F13 1.603(3) . -
P1 F14 1.611(2) . -
P2 F25 1.490(6) . -
P2 F23 1.512(4) . -
P2 F22 1.547(4) . -
P2 F26 1.548(7) . -
P2 F24 1.549(6) . -
P2 F21 1.581(4) . -
N011 O012 1.135(8) . -
N011 O011 1.142(6) . -
N011 C012 1.414(9) . -
N021 O022 1.127(14) . -
N021 O021 1.207(14) . -
N021 C022 1.366(15) . -

loop_
_geom_torsion_atom_site_label_1
_geom_torsion_atom_site_label_2
_geom_torsion_atom_site_label_3
_geom_torsion_atom_site_label_4
_geom_torsion
_geom_torsion_site_symmetry_1
_geom_torsion_site_symmetry_2
_geom_torsion_site_symmetry_3
_geom_torsion_site_symmetry_4
_geom_torsion_publ_flag
N28 Ag2 N11 C12 -29.9(4) . . . . y
N18 Ag2 N11 C12 176.0(4) . . . . y
N21 Ag2 N11 C12 34.8(4) . . . . y
N28 Ag2 N11 C16 151.5(2) . . . . y
N18 Ag2 N11 C16 -2.6(2) . . . . y
N21 Ag2 N11 C16 -143.8(2) . . . . y
C16 N11 C12 C13 0.7(6) . . . . -
Ag2 N11 C12 C13 -177.8(3) . . . . y
N11 C12 C13 C14 -1.1(7) . . . . -
C12 C13 C14 C15 0.8(6) . . . . -
C13 C14 C15 C16 -0.1(6) . . . . -
C12 N11 C16 C15 0.0(5) . . . . -
Ag2 N11 C16 C15 178.8(3) . . . . y
C12 N11 C16 C17 -177.7(3) . . . . -
Ag2 N11 C16 C17 1.1(4) . . . . y
C14 C15 C16 N11 -0.3(6) . . . . -
C14 C15 C16 C17 177.4(3) . . . . -
N11 C16 C17 N18 2.8(5) . . . . -
C15 C16 C17 N18 -174.9(3) . . . . -
C16 C17 N18 C19 179.7(3) . . . . -
C16 C17 N18 Ag2 -5.3(4) . . . . y
N28 Ag2 N18 C17 -147.5(2) . . . . y
N11 Ag2 N18 C17 4.1(2) . . . . y
N21 Ag2 N18 C17 76.8(3) . . . . y
N28 Ag2 N18 C19 27.1(4) . . . . y
N11 Ag2 N18 C19 178.7(3) . . . . y
N21 Ag2 N18 C19 -108.6(3) . . . . y
C17 N18 C19 C118 -140.3(3) . . . . -
Ag2 N18 C19 C118 45.3(4) . . . . y
C17 N18 C19 C110 40.4(5) . . . . -
Ag2 N18 C19 C110 -134.1(3) . . . . y
N28 Ag2 N21 C26 -3.2(2) . . . . y
N18 Ag2 N21 C26 150.1(2) . . . . y
N11 Ag2 N21 C26 -144.0(3) . . . . y
N28 Ag2 N21 C22 176.9(4) . . . . y
N18 Ag2 N21 C22 -29.8(5) . . . . y
N11 Ag2 N21 C22 36.1(4) . . . . y
C26 N21 C22 C23 0.1(7) . . . . -
Ag2 N21 C22 C23 -180.0(3) . . . . y
N21 C22 C23 C24 -1.5(8) . . . . -
C22 C23 C24 C25 2.3(8) . . . . -
C23 C24 C25 C26 -1.8(8) . . . . -
C22 N21 C26 C25 0.5(6) . . . . -
Ag2 N21 C26 C25 -179.4(3) . . . . y
C22 N21 C26 C27 -178.2(4) . . . . -
Ag2 N21 C26 C27 1.9(4) . . . . y
C24 C25 C26 N21 0.4(7) . . . . -
C24 C25 C26 C27 179.0(4) . . . . -
N21 C26 C27 N28 2.2(5) . . . . -
C25 C26 C27 N28 -176.5(4) . . . . -
C26 C27 N28 C29 178.0(3) . . . . -
C26 C27 N28 Ag2 -5.4(4) . . . . y
N18 Ag2 N28 C27 -146.7(2) . . . . y
N11 Ag2 N28 C27 76.4(3) . . . . y
N21 Ag2 N28 C27 4.5(2) . . . . y
N18 Ag2 N28 C29 29.7(4) . . . . y
N11 Ag2 N28 C29 -107.3(3) . . . . y
N21 Ag2 N28 C29 -179.2(3) . . . . y
C27 N28 C29 C218 -138.4(3) . . . . -
Ag2 N28 C29 C218 45.3(4) . . . . y
C27 N28 C29 C210 40.9(5) . . . . -
Ag2 N28 C29 C210 -135.4(3) . . . . y
C118 C19 C110 C111 1.4(5) . . . . -
N18 C19 C110 C111 -179.3(3) . . . . -
C19 C110 C111 C112 0.0(5) . . . . -
C110 C111 C112 C117 -1.2(6) . . . . -
C110 C111 C112 C113 179.5(4) . . . . -
C111 C112 C113 C114 -179.5(4) . . . . -
C117 C112 C113 C114 1.2(6) . . . . -
C112 C113 C114 C115 -1.2(7) . . . . -
C113 C114 C115 C116 1.6(8) . . . . -
C114 C115 C116 C117 -2.0(7) . . . . -
C115 C116 C117 C112 2.0(6) . . . . -
C115 C116 C117 C118 179.9(4) . . . . -
C111 C112 C117 C116 179.2(3) . . . . -
C113 C112 C117 C116 -1.6(5) . . . . -
C111 C112 C117 C118 1.2(5) . . . . -
C113 C112 C117 C118 -179.6(3) . . . . -
C110 C19 C118 C117 -1.4(5) . . . . -
N18 C19 C118 C117 179.3(3) . . . . -
C110 C19 C118 C136 -175.4(3) . . . . -
N18 C19 C118 C136 5.3(5) . . . . -
C116 C117 C118 C19 -177.8(3) . . . . -
C112 C117 C118 C19 0.1(5) . . . . -
C116 C117 C118 C136 -4.0(5) . . . . -
C112 C117 C118 C136 173.9(3) . . . . -
N126 Ag1 N119 C120 -178.9(4) . . . . y
N226 Ag1 N119 C120 -18.2(5) . . . . y
N219 Ag1 N119 C120 44.2(4) . . . . y
N126 Ag1 N119 C124 -6.8(3) . . . . y
N226 Ag1 N119 C124 153.9(3) . . . . y
N219 Ag1 N119 C124 -143.6(3) . . . . y
C124 N119 C120 C121 -0.8(8) . . . . -
Ag1 N119 C120 C121 171.0(4) . . . . y
N119 C120 C121 C122 -0.8(9) . . . . -
C120 C121 C122 C123 0.4(11) . . . . -
C121 C122 C123 C124 1.5(11) . . . . -
C120 N119 C124 C123 2.8(7) . . . . -
Ag1 N119 C124 C123 -170.6(4) . . . . y
C120 N119 C124 C125 -178.6(4) . . . . -
Ag1 N119 C124 C125 8.0(5) . . . . y
C122 C123 C124 N119 -3.2(9) . . . . -
C122 C123 C124 C125 178.2(6) . . . . -
N119 C124 C125 N126 -4.4(7) . . . . -
C123 C124 C125 N126 174.3(5) . . . . -
C124 C125 N126 C127 179.9(4) . . . . -
C124 C125 N126 Ag1 -2.5(6) . . . . y
N226 Ag1 N126 C125 -152.9(3) . . . . y
N219 Ag1 N126 C125 76.0(3) . . . . y
N119 Ag1 N126 C125 4.8(3) . . . . y
N226 Ag1 N126 C127 24.6(4) . . . . y
N219 Ag1 N126 C127 -106.5(3) . . . . y
N119 Ag1 N126 C127 -177.8(3) . . . . y
C125 N126 C127 C136 -140.7(4) . . . . -
Ag1 N126 C127 C136 41.9(4) . . . . y
C125 N126 C127 C128 41.4(5) . . . . -
Ag1 N126 C127 C128 -136.0(3) . . . . y
C136 C127 C128 C129 -0.6(6) . . . . -
N126 C127 C128 C129 177.3(4) . . . . -
C127 C128 C129 C130 2.3(6) . . . . -
C130 C131 C132 C133 -1.5(7) . . . . -
C131 C132 C133 C134 -1.2(7) . . . . -
C132 C133 C134 C135 1.4(6) . . . . -
C133 C134 C135 C130 1.2(6) . . . . -
C133 C134 C135 C136 -179.9(4) . . . . -
C128 C129 C130 C135 -0.6(6) . . . . -
C128 C129 C130 C131 179.5(4) . . . . -
C134 C135 C130 C129 176.2(4) . . . . -
C136 C135 C130 C129 -2.7(6) . . . . -
C134 C135 C130 C131 -3.8(6) . . . . -
C136 C135 C130 C131 177.2(4) . . . . -
C132 C131 C130 C129 -176.0(4) . . . . -
C132 C131 C130 C135 4.1(6) . . . . -
C128 C127 C136 C135 -2.6(5) . . . . -
N126 C127 C136 C135 179.4(3) . . . . -
C128 C127 C136 C118 177.1(3) . . . . -
N126 C127 C136 C118 -0.8(5) . . . . -
C130 C135 C136 C127 4.2(5) . . . . -
C134 C135 C136 C127 -174.7(3) . . . . -
C130 C135 C136 C118 -175.5(3) . . . . -
C134 C135 C136 C118 5.6(5) . . . . -
C19 C118 C136 C127 -112.6(4) . . . . -
C117 C118 C136 C127 73.7(5) . . . . -
C19 C118 C136 C135 67.1(5) . . . . -
C117 C118 C136 C135 -106.6(4) . . . . -
C218 C29 C210 C211 2.1(5) . . . . -
N28 C29 C210 C211 -177.2(3) . . . . -
C29 C210 C211 C212 3.6(6) . . . . -
C210 C211 C212 C213 174.1(4) . . . . -
C210 C211 C212 C217 -4.2(5) . . . . -
C211 C212 C213 C214 -174.5(4) . . . . -
C217 C212 C213 C214 3.8(6) . . . . -
C212 C213 C214 C215 -1.9(7) . . . . -
C213 C214 C215 C216 -0.7(7) . . . . -
C214 C215 C216 C217 1.4(6) . . . . -
C211 C212 C217 C216 175.4(3) . . . . -
C213 C212 C217 C216 -3.0(5) . . . . -
C211 C212 C217 C218 -0.7(5) . . . . -
C213 C212 C217 C218 -179.1(3) . . . . -
C215 C216 C217 C212 0.4(5) . . . . -
C215 C216 C217 C218 176.5(4) . . . . -
N28 C29 C218 C217 172.5(3) . . . . -
C210 C29 C218 C217 -6.8(5) . . . . -
N28 C29 C218 C236 -7.5(5) . . . . -
C210 C29 C218 C236 173.2(3) . . . . -
C212 C217 C218 C29 6.2(5) . . . . -
C216 C217 C218 C29 -169.8(3) . . . . -
C212 C217 C218 C236 -173.9(3) . . . . -
C216 C217 C218 C236 10.1(5) . . . . -
N126 Ag1 N219 C220 -27.5(4) . . . . y
N226 Ag1 N219 C220 179.1(4) . . . . y
N119 Ag1 N219 C220 36.3(3) . . . . y
N126 Ag1 N219 C224 149.0(2) . . . . y
N226 Ag1 N219 C224 -4.5(2) . . . . y
N119 Ag1 N219 C224 -147.2(3) . . . . y
C224 N219 C220 C221 0.3(6) . . . . -
Ag1 N219 C220 C221 176.6(3) . . . . y
N219 C220 C221 C222 -1.4(7) . . . . -
C220 C221 C222 C223 1.5(7) . . . . -
C221 C222 C223 C224 -0.6(7) . . . . -
C220 N219 C224 C223 0.8(6) . . . . -
Ag1 N219 C224 C223 -176.1(3) . . . . y
C220 N219 C224 C225 -179.6(3) . . . . -
Ag1 N219 C224 C225 3.5(4) . . . . y
C222 C223 C224 N219 -0.6(6) . . . . -
C222 C223 C224 C225 179.8(4) . . . . -
N219 C224 C225 N226 1.3(5) . . . . -
C223 C224 C225 N226 -179.1(4) . . . . -
C224 C225 N226 C227 -178.9(3) . . . . -
C224 C225 N226 Ag1 -5.5(4) . . . . -
N126 Ag1 N226 C225 -140.1(3) . . . . y
N219 Ag1 N226 C225 5.1(2) . . . . y
N119 Ag1 N226 C225 73.5(3) . . . . y
N126 Ag1 N226 C227 32.7(4) . . . . y
N219 Ag1 N226 C227 177.9(3) . . . . y
N119 Ag1 N226 C227 -113.7(3) . . . . y
C225 N226 C227 C236 -143.9(3) . . . . -
Ag1 N226 C227 C236 43.6(4) . . . . y
C225 N226 C227 C228 39.4(5) . . . . -
Ag1 N226 C227 C228 -133.1(3) . . . . y
C236 C227 C228 C229 3.5(5) . . . . -
N226 C227 C228 C229 -179.9(3) . . . . -
C227 C228 C229 C230 -1.3(6) . . . . -
C228 C229 C230 C231 -179.6(4) . . . . -
C228 C229 C230 C235 -1.5(6) . . . . -
C229 C230 C231 C232 177.7(6) . . . . -
C235 C230 C231 C232 -0.4(8) . . . . -
C230 C231 C232 C233 1.5(11) . . . . -
C231 C232 C233 C234 -1.2(13) . . . . -
C232 C233 C234 C235 -0.4(11) . . . . -
C233 C234 C235 C230 1.4(8) . . . . -
C233 C234 C235 C236 179.8(6) . . . . -
C229 C230 C235 C234 -179.3(4) . . . . -
C231 C230 C235 C234 -1.1(6) . . . . -
C229 C230 C235 C236 2.3(6) . . . . -
C231 C230 C235 C236 -179.5(4) . . . . -
C228 C227 C236 C235 -2.6(5) . . . . -
N226 C227 C236 C235 -179.3(3) . . . . -
C228 C227 C236 C218 -177.4(3) . . . . -
N226 C227 C236 C218 5.9(5) . . . . -
C234 C235 C236 C227 -178.6(4) . . . . -
C230 C235 C236 C227 -0.3(5) . . . . -
C234 C235 C236 C218 -3.9(6) . . . . -
C230 C235 C236 C218 174.4(3) . . . . -
C29 C218 C236 C227 -105.2(4) . . . . -
C217 C218 C236 C227 74.9(4) . . . . -
C29 C218 C236 C235 80.2(5) . . . . -
C217 C218 C236 C235 -99.7(4) . . . . -?
